data_1538356
loop_
_publ_author_name
'Natta, G.'
'Corradini, P.'
'Allegra, G.'

_publ_section_title
;
 The Different Crystalline Modifications of TiCl~3~, a Catalyst Component
 for the Polymerization of \a-Olefins. I: \a-, \b-, \g-TiCl~3~.
 II: \d-TiCl~3~
;
_journal_issue 156
_journal_name_full 'Journal of Polymer Science'
_journal_page_first 399
_journal_page_last 410
_journal_paper_doi 10.1002/pol.1961.1205115602
_journal_volume 51
_journal_year 1961
_chemical_formula_sum 'Cl3 Ti'
_chemical_name_systematic 'Ti Cl3'
_space_group_IT_number 151
_symmetry_space_group_name_Hall 'P 31 2 (0 0 4)'
_symmetry_space_group_name_H-M 'P 31 1 2'
_cell_angle_alpha 90
_cell_angle_beta 90
_cell_angle_gamma 120
_cell_formula_units_Z 6
_cell_length_a 6.14
_cell_length_b 6.14
_cell_length_c 17.4
_cell_volume 568.089
_citation_journal_id_ASTM JPSCAU
_cod_data_source_file Natta_JPSCAU_1961_1070.cif
_cod_data_source_block Cl3Ti1
_cod_original_cell_volume 568.0893
_cod_original_sg_symbol_Hall 'P 31 2 (x,y,z+1/3)'
_cod_original_formula_sum 'Cl3 Ti1'
_cod_database_code 1538356

loop_
_symmetry_equiv_pos_as_xyz
x,y,z
-y,x-y,z+1/3
-x+y,-x,z+2/3
-y,-x,-z+2/3
x,x-y,-z
-x+y,y,-z+1/3

loop_
_atom_site_label
_atom_site_type_symbol
_atom_site_fract_x
_atom_site_fract_y
_atom_site_fract_z
_atom_site_occupancy
_atom_site_U_iso_or_equiv
Cl3 Cl-1 0.7778 -0.7778 0.5873 1 0.0
Ti1 Ti+3 0.1111 -0.1111 0.3333 1 0.0
Ti2 Ti+3 0.7778 -0.7778 0.3333 1 0.0
Cl1 Cl-1 0.1111 -0.1111 0.5873 1 0.0
Cl2 Cl-1 0.4444 -0.4444 0.5873 1 0.0
